data_7001508
loop_
_publ_author_name
'Ballmann, Joachim'
'Sun, Xianru'
'Dechert, Sebastian'
'Schneider, Benjamin'
'Meyer, Franc'

_publ_section_title
;
 A convenient ligand exchange pathway to [2Fe--2S] ferredoxin analogues
;
_journal_issue 25
_journal_name_full 'Dalton Transactions'
_journal_page_first 4908
_journal_page_last 4917
_journal_paper_doi 10.1039/b901242g
_journal_year 2009
_chemical_formula_moiety 'C32 H36 Fe2 S6 2-, 2(C8 H20 N +)'
_chemical_formula_sum 'C48 H76 Fe2 N2 S6'
_chemical_formula_weight 985.17
_chemical_name_systematic
;
?
;
_space_group_IT_number 14
_symmetry_cell_setting monoclinic
_symmetry_space_group_name_Hall '-P 2yn'
_symmetry_space_group_name_H-M 'P 1 21/n 1'
_atom_sites_solution_hydrogens geom
_atom_sites_solution_primary direct
_atom_sites_solution_secondary difmap
_audit_creation_method SHELXL-97
_cell_angle_alpha 90.00
_cell_angle_beta 105.673(2)
_cell_angle_gamma 90.00
_cell_formula_units_Z 2
_cell_length_a 11.8071(4)
_cell_length_b 16.8841(4)
_cell_length_c 13.2627(4)
_cell_measurement_reflns_used 30798
_cell_measurement_temperature 133(2)
_cell_measurement_theta_max 26.72
_cell_measurement_theta_min 2.00
_cell_volume 2545.64(13)
_computing_cell_refinement 'X-AREA (Stoe & Cie, 2002)'
_computing_data_collection 'X-AREA (Stoe & Cie, 2002)'
_computing_data_reduction 'X-AREA (Stoe & Cie, 2002)'
_computing_molecular_graphics 'DIAMOND (Brandenburg, 2001)'
_computing_publication_material 'SHELXL-97 (Sheldrick, 1997)'
_computing_structure_refinement 'SHELXL-97 (Sheldrick, 1997)'
_computing_structure_solution 'SHELXS-97 (Sheldrick, 1990)'
_diffrn_ambient_temperature 133(2)
_diffrn_measured_fraction_theta_full 0.999
_diffrn_measured_fraction_theta_max 0.999
_diffrn_measurement_device_type 'Stoe IPDS II'
_diffrn_measurement_method \w
_diffrn_radiation_monochromator graphite
_diffrn_radiation_source 'fine-focus sealed tube'
_diffrn_radiation_type MoK\a
_diffrn_radiation_wavelength 0.71073
_diffrn_reflns_av_R_equivalents 0.0280
_diffrn_reflns_av_sigmaI/netI 0.0144
_diffrn_reflns_limit_h_max 14
_diffrn_reflns_limit_h_min -14
_diffrn_reflns_limit_k_max 21
_diffrn_reflns_limit_k_min -21
_diffrn_reflns_limit_l_max 16
_diffrn_reflns_limit_l_min -16
_diffrn_reflns_number 30798
_diffrn_reflns_theta_full 26.72
_diffrn_reflns_theta_max 26.72
_diffrn_reflns_theta_min 2.00
_exptl_absorpt_coefficient_mu 0.849
_exptl_absorpt_correction_T_max 0.7829
_exptl_absorpt_correction_T_min 0.5982
_exptl_absorpt_correction_type numerical
_exptl_absorpt_process_details 'X-RED (Stoe & Cie, 2002)'
_exptl_crystal_colour black
_exptl_crystal_density_diffrn 1.285
_exptl_crystal_density_method 'not measured'
_exptl_crystal_description block
_exptl_crystal_F_000 1052
_exptl_crystal_size_max 0.50
_exptl_crystal_size_mid 0.49
_exptl_crystal_size_min 0.36
_refine_diff_density_max 0.294
_refine_diff_density_min -0.346
_refine_diff_density_rms 0.044
_refine_ls_extinction_method none
_refine_ls_goodness_of_fit_ref 1.038
_refine_ls_hydrogen_treatment constr
_refine_ls_matrix_type full
_refine_ls_number_parameters 270
_refine_ls_number_reflns 5385
_refine_ls_number_restraints 0
_refine_ls_restrained_S_all 1.038
_refine_ls_R_factor_all 0.0299
_refine_ls_R_factor_gt 0.0266
_refine_ls_shift/su_max 0.002
_refine_ls_shift/su_mean 0.000
_refine_ls_structure_factor_coef Fsqd
_refine_ls_weighting_details 'calc w=1/[\s^2^(Fo^2^)+(0.0323P)^2^+1.3634P] where P=(Fo^2^+2Fc^2^)/3'
_refine_ls_weighting_scheme calc
_refine_ls_wR_factor_gt 0.0667
_refine_ls_wR_factor_ref 0.0683
_reflns_number_gt 4954
_reflns_number_total 5385
_reflns_threshold_expression >2sigma(I)
_cod_data_source_file b901242g.txt
_cod_data_source_block 4c-ab44
_cod_original_sg_symbol_H-M 'P 21/n'
_cod_database_code 7001508

loop_
_symmetry_equiv_pos_as_xyz
'x, y, z'
'-x+1/2, y+1/2, -z+1/2'
'-x, -y, -z'
'x-1/2, -y-1/2, z-1/2'

loop_
_atom_site_label
_atom_site_type_symbol
_atom_site_fract_x
_atom_site_fract_y
_atom_site_fract_z
_atom_site_U_iso_or_equiv
_atom_site_adp_type
_atom_site_occupancy
_atom_site_symmetry_multiplicity
_atom_site_calc_flag
_atom_site_refinement_flags
_atom_site_disorder_assembly
_atom_site_disorder_group
Fe1 Fe 0.478754(18) 0.565043(12) 0.436997(16) 0.02104(6) Uani 1 1 d . . .
S1 S 0.53058(4) 0.55989(2) 0.60913(3) 0.02592(9) Uani 1 1 d . . .
S2 S 0.30374(3) 0.63525(2) 0.38994(3) 0.02764(9) Uani 1 1 d . . .
S3 S 0.60552(3) 0.63542(2) 0.36599(3) 0.02714(9) Uani 1 1 d . . .
C1 C 0.26914(14) 0.64508(9) 0.25105(12) 0.0271(3) Uani 1 1 d . . .
C2 C 0.20859(14) 0.58462(10) 0.18588(13) 0.0304(3) Uani 1 1 d . . .
C3 C 0.17972(16) 0.59478(12) 0.07750(14) 0.0391(4) Uani 1 1 d . . .
H3 H 0.1421 0.5541 0.0339 0.080 Uiso 1 1 calc R . .
C4 C 0.20620(18) 0.66455(13) 0.03390(14) 0.0440(4) Uani 1 1 d . . .
H4 H 0.1858 0.6708 -0.0384 0.080 Uiso 1 1 calc R . .
C5 C 0.26274(17) 0.72439(11) 0.09821(15) 0.0401(4) Uani 1 1 d . . .
H5 H 0.2783 0.7717 0.0685 0.080 Uiso 1 1 calc R . .
C6 C 0.29741(14) 0.71617(10) 0.20686(14) 0.0316(3) Uani 1 1 d . . .
C7 C 0.17206(16) 0.50950(10) 0.22983(14) 0.0363(4) Uani 1 1 d . . .
H7A H 0.2408 0.4815 0.2687 0.080 Uiso 1 1 calc R . .
H7B H 0.1284 0.4768 0.1735 0.080 Uiso 1 1 calc R . .
H7C H 0.1238 0.5224 0.2753 0.080 Uiso 1 1 calc R . .
C8 C 0.36297(17) 0.78206(10) 0.27365(16) 0.0401(4) Uani 1 1 d . . .
H8A H 0.3656 0.8273 0.2305 0.080 Uiso 1 1 calc R . .
H8B H 0.4416 0.7650 0.3074 0.080 Uiso 1 1 calc R . .
H8C H 0.3236 0.7960 0.3257 0.080 Uiso 1 1 calc R . .
C9 C 0.67924(13) 0.56888(8) 0.30192(12) 0.0233(3) Uani 1 1 d . . .
C10 C 0.63897(13) 0.55857(9) 0.19268(12) 0.0261(3) Uani 1 1 d . . .
C11 C 0.70737(15) 0.51484(10) 0.14165(12) 0.0301(3) Uani 1 1 d . . .
H11 H 0.6816 0.5080 0.0695 0.080 Uiso 1 1 calc R . .
C12 C 0.81319(15) 0.48143(9) 0.19715(13) 0.0311(3) Uani 1 1 d . . .
H12 H 0.8598 0.4545 0.1620 0.080 Uiso 1 1 calc R . .
C13 C 0.84897(14) 0.48846(9) 0.30503(13) 0.0283(3) Uani 1 1 d . . .
H13 H 0.9187 0.4645 0.3421 0.080 Uiso 1 1 calc R . .
C14 C 0.78283(13) 0.53059(9) 0.35928(12) 0.0245(3) Uani 1 1 d . . .
C15 C 0.52300(14) 0.59275(11) 0.13166(13) 0.0336(4) Uani 1 1 d . . .
H15A H 0.5053 0.5748 0.0604 0.080 Uiso 1 1 calc R . .
H15B H 0.5276 0.6495 0.1333 0.080 Uiso 1 1 calc R . .
H15C H 0.4622 0.5757 0.1623 0.080 Uiso 1 1 calc R . .
C16 C 0.81989(14) 0.53305(10) 0.47675(12) 0.0317(3) Uani 1 1 d . . .
H16A H 0.8208 0.5870 0.4999 0.080 Uiso 1 1 calc R . .
H16B H 0.8972 0.5108 0.5019 0.080 Uiso 1 1 calc R . .
H16C H 0.7654 0.5030 0.5036 0.080 Uiso 1 1 calc R . .
N1 N 0.43892(11) 0.74389(7) 0.78431(9) 0.0222(2) Uani 1 1 d . . .
C21 C 0.34506(13) 0.68467(9) 0.73138(13) 0.0278(3) Uani 1 1 d . . .
H21A H 0.3612 0.6667 0.6672 0.080 Uiso 1 1 calc R . .
H21B H 0.3502 0.6390 0.7768 0.080 Uiso 1 1 calc R . .
C22 C 0.22077(14) 0.71696(10) 0.70545(14) 0.0345(4) Uani 1 1 d . . .
H22A H 0.2030 0.7336 0.7687 0.080 Uiso 1 1 calc R . .
H22B H 0.1665 0.6764 0.6722 0.080 Uiso 1 1 calc R . .
H22C H 0.2141 0.7614 0.6590 0.080 Uiso 1 1 calc R . .
C23 C 0.43052(15) 0.81908(9) 0.71982(13) 0.0298(3) Uani 1 1 d . . .
H23A H 0.3604 0.8478 0.7232 0.080 Uiso 1 1 calc R . .
H23B H 0.4978 0.8523 0.7514 0.080 Uiso 1 1 calc R . .
C24 C 0.42609(19) 0.80599(12) 0.60561(14) 0.0437(4) Uani 1 1 d . . .
H24A H 0.4950 0.7777 0.6011 0.080 Uiso 1 1 calc R . .
H24B H 0.4231 0.8563 0.5712 0.080 Uiso 1 1 calc R . .
H24C H 0.3573 0.7758 0.5723 0.080 Uiso 1 1 calc R . .
C25 C 0.55984(13) 0.70754(9) 0.79658(12) 0.0265(3) Uani 1 1 d . . .
H25A H 0.5662 0.6920 0.7279 0.080 Uiso 1 1 calc R . .
H25B H 0.6188 0.7479 0.8231 0.080 Uiso 1 1 calc R . .
C26 C 0.58788(15) 0.63641(10) 0.86819(13) 0.0335(4) Uani 1 1 d . . .
H26A H 0.5892 0.6520 0.9381 0.080 Uiso 1 1 calc R . .
H26B H 0.6634 0.6156 0.8677 0.080 Uiso 1 1 calc R . .
H26C H 0.5288 0.5965 0.8442 0.080 Uiso 1 1 calc R . .
C27 C 0.42102(14) 0.76469(10) 0.89023(12) 0.0291(3) Uani 1 1 d . . .
H27A H 0.3452 0.7904 0.8793 0.080 Uiso 1 1 calc R . .
H27B H 0.4187 0.7160 0.9285 0.080 Uiso 1 1 calc R . .
C28 C 0.51448(16) 0.81799(13) 0.95653(14) 0.0422(4) Uani 1 1 d . . .
H28A H 0.5902 0.7935 0.9670 0.080 Uiso 1 1 calc R . .
H28B H 0.4989 0.8265 1.0231 0.080 Uiso 1 1 calc R . .
H28C H 0.5138 0.8679 0.9217 0.080 Uiso 1 1 calc R . .

loop_
_atom_site_aniso_label
_atom_site_aniso_U_11
_atom_site_aniso_U_22
_atom_site_aniso_U_33
_atom_site_aniso_U_23
_atom_site_aniso_U_13
_atom_site_aniso_U_12
Fe1 0.02583(12) 0.01917(11) 0.02185(11) 0.00057(7) 0.01285(8) 0.00218(8)
S1 0.0359(2) 0.02234(18) 0.02236(18) -0.00347(13) 0.01267(15) 0.00293(14)
S2 0.0310(2) 0.02664(19) 0.03026(19) 0.00430(15) 0.01676(15) 0.00802(15)
S3 0.0309(2) 0.02331(18) 0.03295(19) 0.00160(14) 0.01839(16) -0.00016(14)
C1 0.0272(8) 0.0269(7) 0.0319(8) 0.0067(6) 0.0163(6) 0.0082(6)
C2 0.0277(8) 0.0306(8) 0.0354(8) 0.0042(7) 0.0129(7) 0.0062(6)
C3 0.0394(10) 0.0441(10) 0.0344(9) 0.0009(8) 0.0109(7) 0.0042(8)
C4 0.0486(11) 0.0545(11) 0.0313(9) 0.0108(8) 0.0147(8) 0.0082(9)
C5 0.0443(10) 0.0395(9) 0.0437(10) 0.0180(8) 0.0243(8) 0.0102(8)
C6 0.0315(8) 0.0274(8) 0.0415(9) 0.0077(7) 0.0195(7) 0.0074(6)
C7 0.0347(9) 0.0303(8) 0.0431(9) 0.0038(7) 0.0089(7) -0.0008(7)
C8 0.0449(10) 0.0254(8) 0.0560(11) 0.0063(8) 0.0238(9) 0.0032(7)
C9 0.0242(7) 0.0218(7) 0.0275(7) 0.0024(5) 0.0133(6) -0.0028(5)
C10 0.0251(7) 0.0259(7) 0.0288(7) 0.0024(6) 0.0099(6) -0.0037(6)
C11 0.0340(8) 0.0308(8) 0.0280(7) -0.0040(6) 0.0130(6) -0.0053(6)
C12 0.0327(8) 0.0260(8) 0.0403(9) -0.0049(6) 0.0193(7) -0.0015(6)
C13 0.0251(8) 0.0230(7) 0.0385(8) 0.0019(6) 0.0115(6) -0.0003(6)
C14 0.0243(7) 0.0222(7) 0.0290(7) 0.0035(6) 0.0108(6) -0.0041(6)
C15 0.0279(8) 0.0419(9) 0.0309(8) 0.0032(7) 0.0074(6) 0.0004(7)
C16 0.0298(8) 0.0373(9) 0.0290(8) 0.0072(7) 0.0096(6) -0.0022(7)
N1 0.0231(6) 0.0208(6) 0.0244(6) -0.0044(5) 0.0096(5) -0.0009(5)
C21 0.0262(8) 0.0223(7) 0.0339(8) -0.0063(6) 0.0063(6) -0.0035(6)
C22 0.0257(8) 0.0309(8) 0.0428(9) -0.0060(7) 0.0024(7) -0.0016(6)
C23 0.0359(8) 0.0217(7) 0.0343(8) 0.0006(6) 0.0138(7) -0.0007(6)
C24 0.0570(12) 0.0440(10) 0.0355(9) 0.0084(8) 0.0220(9) 0.0029(9)
C25 0.0237(7) 0.0256(7) 0.0336(8) -0.0049(6) 0.0136(6) 0.0003(6)
C26 0.0296(8) 0.0340(9) 0.0382(9) 0.0018(7) 0.0112(7) 0.0073(7)
C27 0.0266(8) 0.0382(9) 0.0245(7) -0.0056(6) 0.0101(6) 0.0044(6)
C28 0.0313(9) 0.0590(12) 0.0344(9) -0.0213(9) 0.0057(7) 0.0042(8)

loop_
_atom_type_symbol
_atom_type_description
_atom_type_scat_dispersion_real
_atom_type_scat_dispersion_imag
_atom_type_scat_source
C C 0.0033 0.0016 'International Tables Vol C Tables 4.2.6.8 and 6.1.1.4'
H H 0.0000 0.0000 'International Tables Vol C Tables 4.2.6.8 and 6.1.1.4'
N N 0.0061 0.0033 'International Tables Vol C Tables 4.2.6.8 and 6.1.1.4'
S S 0.1246 0.1234 'International Tables Vol C Tables 4.2.6.8 and 6.1.1.4'
Fe Fe 0.3463 0.8444 'International Tables Vol C Tables 4.2.6.8 and 6.1.1.4'

loop_
_geom_angle_atom_site_label_1
_geom_angle_atom_site_label_2
_geom_angle_atom_site_label_3
_geom_angle
_geom_angle_site_symmetry_1
_geom_angle_site_symmetry_3
_geom_angle_publ_flag
S1 Fe1 S1 103.335(14) 3_666 . ?
S1 Fe1 S3 111.837(16) 3_666 . ?
S1 Fe1 S3 114.556(17) . . ?
S1 Fe1 S2 116.328(17) 3_666 . ?
S1 Fe1 S2 106.116(16) . . ?
S3 Fe1 S2 104.879(16) . . ?
S1 Fe1 Fe1 51.815(12) 3_666 3_666 ?
S1 Fe1 Fe1 51.520(12) . 3_666 ?
S3 Fe1 Fe1 129.417(16) . 3_666 ?
S2 Fe1 Fe1 125.524(15) . 3_666 ?
Fe1 S1 Fe1 76.665(14) 3_666 . ?
C1 S2 Fe1 105.34(5) . . ?
C9 S3 Fe1 109.06(5) . . ?
C2 C1 C6 120.03(15) . . ?
C2 C1 S2 120.35(12) . . ?
C6 C1 S2 119.53(13) . . ?
C3 C2 C1 119.17(15) . . ?
C3 C2 C7 119.09(16) . . ?
C1 C2 C7 121.73(15) . . ?
C4 C3 C2 120.99(18) . . ?
C5 C4 C3 119.55(17) . . ?
C4 C5 C6 121.75(16) . . ?
C5 C6 C1 118.44(16) . . ?
C5 C6 C8 119.80(15) . . ?
C1 C6 C8 121.76(15) . . ?
C10 C9 C14 120.05(13) . . ?
C10 C9 S3 119.90(11) . . ?
C14 C9 S3 119.90(11) . . ?
C11 C10 C9 119.02(14) . . ?
C11 C10 C15 120.23(14) . . ?
C9 C10 C15 120.74(14) . . ?
C12 C11 C10 120.91(15) . . ?
C13 C12 C11 119.58(14) . . ?
C12 C13 C14 121.42(15) . . ?
C13 C14 C9 118.77(14) . . ?
C13 C14 C16 120.25(14) . . ?
C9 C14 C16 120.96(13) . . ?
C21 N1 C27 108.30(11) . . ?
C21 N1 C23 111.22(12) . . ?
C27 N1 C23 108.89(11) . . ?
C21 N1 C25 109.31(11) . . ?
C27 N1 C25 110.83(11) . . ?
C23 N1 C25 108.30(11) . . ?
C22 C21 N1 114.18(12) . . ?
C24 C23 N1 114.82(13) . . ?
C26 C25 N1 115.32(12) . . ?
C28 C27 N1 114.50(13) . . ?

loop_
_geom_bond_atom_site_label_1
_geom_bond_atom_site_label_2
_geom_bond_distance
_geom_bond_site_symmetry_2
_geom_bond_publ_flag
Fe1 S1 2.1908(4) 3_666 ?
Fe1 S1 2.1998(4) . ?
Fe1 S3 2.3024(4) . ?
Fe1 S2 2.3169(4) . ?
Fe1 Fe1 2.7232(4) 3_666 ?
S1 Fe1 2.1908(4) 3_666 ?
S2 C1 1.7835(16) . ?
S3 C9 1.7724(15) . ?
C1 C2 1.402(2) . ?
C1 C6 1.415(2) . ?
C2 C3 1.395(2) . ?
C2 C7 1.507(2) . ?
C3 C4 1.385(3) . ?
C4 C5 1.373(3) . ?
C5 C6 1.395(2) . ?
C6 C8 1.500(3) . ?
C9 C10 1.408(2) . ?
C9 C14 1.411(2) . ?
C10 C11 1.397(2) . ?
C10 C15 1.505(2) . ?
C11 C12 1.387(2) . ?
C12 C13 1.383(2) . ?
C13 C14 1.392(2) . ?
C14 C16 1.501(2) . ?
N1 C21 1.5167(18) . ?
N1 C27 1.5171(18) . ?
N1 C23 1.5189(19) . ?
N1 C25 1.5218(18) . ?
C21 C22 1.515(2) . ?
C23 C24 1.518(2) . ?
C25 C26 1.511(2) . ?
C27 C28 1.509(2) . ?
